data_1524708
loop_
_publ_author_name
'Klepp, K.O.'
'Boller, H.'

_publ_section_title
;
 Die Kristallstruktur von Tl Fe Se2 und Tl Fe S2
;
_journal_name_full
;
Monatshefte fuer Chemie und verwandte Teile anderer Wissenschaften (109,1978-)
;
_journal_page_first 1045
_journal_page_last 1055
_journal_volume 110
_journal_year 1979
_chemical_formula_sum 'Fe Se2 Tl'
_chemical_name_systematic 'Tl Fe Se2'
_space_group_IT_number 12
_symmetry_space_group_name_Hall '-C 2y'
_symmetry_space_group_name_H-M 'C 1 2/m 1'
_cell_angle_alpha 90
_cell_angle_beta 118.165
_cell_angle_gamma 90
_cell_formula_units_Z 4
_cell_length_a 11.973
_cell_length_b 5.49
_cell_length_c 7.1105
_cell_volume 412.044
_citation_journal_id_ASTM MOCMB7
_cod_data_source_file Klepp_MOCMB7_1979_298.cif
_cod_data_source_block Fe1Se2Tl1
_cod_original_cell_volume 412.0435
_cod_original_formula_sum 'Fe1 Se2 Tl1'
_cod_database_code 1524708

loop_
_symmetry_equiv_pos_as_xyz
x,y,z
-x,y,-z
-x,-y,-z
x,-y,z
x+1/2,y+1/2,z
-x+1/2,y+1/2,-z
-x+1/2,-y+1/2,-z
x+1/2,-y+1/2,z

loop_
_atom_site_label
_atom_site_type_symbol
_atom_site_fract_x
_atom_site_fract_y
_atom_site_fract_z
_atom_site_occupancy
_atom_site_U_iso_or_equiv
Se1 Se-2 0.5357 0 0.2899 1 0.0
Tl1 Tl+1 0.1752 0 0.6314 1 0.0
Fe1 Fe+3 0 0.2493 0 1 0.0
Se2 Se-2 0.1783 0 0.0907 1 0.0
